data_4072372
loop_
_publ_author_name
'Kaufmann, Linda'
'Vitze, Hannes'
'Bolte, Michael'
'Lerner, Hans-Wolfram'
'Wagner, Matthias'

_publ_section_title
;
 9-Ferrocenyl-9-borafluorene&#xE5F8;A Redox-Switchable Main Group Lewis
 Acid
;
_journal_issue 23
_journal_name_full Organometallics
_journal_page_first 6215
_journal_paper_doi 10.1021/om800803f
_journal_volume 27
_journal_year 2008
_chemical_formula_sum 'C13 H11 B O'
_chemical_formula_weight 194.03
_chemical_name_systematic ?
_space_group_IT_number 14
_symmetry_cell_setting monoclinic
_symmetry_space_group_name_Hall '-P 2ybc'
_symmetry_space_group_name_H-M 'P 1 21/c 1'
_atom_sites_solution_hydrogens geom
_atom_sites_solution_primary direct
_atom_sites_solution_secondary difmap
_audit_creation_method SHELXL-97
_cell_angle_alpha 90.00
_cell_angle_beta 90.253(6)
_cell_angle_gamma 90.00
_cell_formula_units_Z 8
_cell_length_a 5.4887(4)
_cell_length_b 15.0318(8)
_cell_length_c 25.0114(19)
_cell_measurement_reflns_used 14167
_cell_measurement_temperature 173(2)
_cell_measurement_theta_max 27.1
_cell_measurement_theta_min 2.2
_cell_volume 2063.5(2)
_computing_cell_refinement 'X-Area (Stoe & Cie, 2001)'
_computing_data_collection 'X-Area (Stoe & Cie, 2001)'
_computing_data_reduction 'X-Area (Stoe & Cie, 2001)'
_computing_molecular_graphics 'XP in SHELXTL-Plus (Sheldrick, 1991)'
_computing_publication_material SHELXL97
_computing_structure_refinement 'SHELXL97 (Sheldrick, 1997) '
_computing_structure_solution 'SHELXS97 (Sheldrick, 1990) '
_diffrn_ambient_temperature 173(2)
_diffrn_measured_fraction_theta_full 0.999
_diffrn_measured_fraction_theta_max 0.998
_diffrn_measurement_device_type 'STOE IPDS II two-circle-diffractometer'
_diffrn_measurement_method \w
_diffrn_radiation_monochromator graphite
_diffrn_radiation_source 'fine-focus sealed tube'
_diffrn_radiation_type MoK\a
_diffrn_radiation_wavelength 0.71073
_diffrn_reflns_av_R_equivalents 0.0536
_diffrn_reflns_av_sigmaI/netI 0.0368
_diffrn_reflns_limit_h_max 6
_diffrn_reflns_limit_h_min -6
_diffrn_reflns_limit_k_max 18
_diffrn_reflns_limit_k_min -19
_diffrn_reflns_limit_l_max 31
_diffrn_reflns_limit_l_min -31
_diffrn_reflns_number 20465
_diffrn_reflns_theta_full 25.00
_diffrn_reflns_theta_max 26.88
_diffrn_reflns_theta_min 2.12
_diffrn_standards_number 0
_exptl_absorpt_coefficient_mu 0.076
_exptl_absorpt_correction_T_max 0.9872
_exptl_absorpt_correction_T_min 0.9740
_exptl_absorpt_correction_type none
_exptl_crystal_colour colourless
_exptl_crystal_density_diffrn 1.249
_exptl_crystal_density_method 'not measured'
_exptl_crystal_description block
_exptl_crystal_F_000 816
_exptl_crystal_size_max 0.35
_exptl_crystal_size_mid 0.21
_exptl_crystal_size_min 0.17
_refine_diff_density_max 0.264
_refine_diff_density_min -0.166
_refine_diff_density_rms 0.036
_refine_ls_extinction_coef 0.0148(17)
_refine_ls_extinction_expression Fc^*^=kFc[1+0.001xFc^2^\l^3^/sin(2\q)]^-1/4^
_refine_ls_extinction_method SHELXL
_refine_ls_goodness_of_fit_ref 0.989
_refine_ls_hydrogen_treatment mixed
_refine_ls_matrix_type full
_refine_ls_number_parameters 274
_refine_ls_number_reflns 4420
_refine_ls_number_restraints 0
_refine_ls_restrained_S_all 0.989
_refine_ls_R_factor_all 0.0573
_refine_ls_R_factor_gt 0.0391
_refine_ls_shift/su_max 0.001
_refine_ls_shift/su_mean 0.000
_refine_ls_structure_factor_coef Fsqd
_refine_ls_weighting_details 'calc w=1/[\s^2^(Fo^2^)+(0.0658P)^2^+0.0000P] where P=(Fo^2^+2Fc^2^)/3'
_refine_ls_weighting_scheme calc
_refine_ls_wR_factor_gt 0.0983
_refine_ls_wR_factor_ref 0.1048
_reflns_number_gt 3289
_reflns_number_total 4420
_reflns_threshold_expression I>2\s(I)
_cod_data_source_file om800803f_si_001.cif
_cod_data_source_block wa667_/_MeOBC12H8
_cod_depositor_comments
;
The following automatic conversions were performed:

'_symmetry_cell_setting' value 'Monoclinic' changed to 'monoclinic'
according to /home/saulius/struct/CIF-dictionaries/cif_core.dic
dictionary named 'cif_core.dic' version 2.4.1 from 2010-06-29.

Automatic conversion script
Id: cif_fix_values 1715 2011-07-08 13:25:40Z adriana 
;
_cod_original_sg_symbol_H-M 'P 21/c'
_cod_database_code 4072372

loop_
_symmetry_equiv_pos_as_xyz
'x, y, z'
'-x, y+1/2, -z+1/2'
'-x, -y, -z'
'x, -y-1/2, z-1/2'

loop_
_atom_site_label
_atom_site_type_symbol
_atom_site_fract_x
_atom_site_fract_y
_atom_site_fract_z
_atom_site_U_iso_or_equiv
_atom_site_adp_type
_atom_site_occupancy
_atom_site_symmetry_multiplicity
_atom_site_calc_flag
_atom_site_refinement_flags
O1 O 0.32632(18) 0.59593(6) 0.51819(4) 0.0441(2) Uani 1 1 d .
B1 B 0.1833(3) 0.64840(10) 0.54804(6) 0.0369(3) Uani 1 1 d .
C1 C -0.0217(2) 0.61115(8) 0.58559(5) 0.0383(3) Uani 1 1 d .
C2 C -0.1530(2) 0.68455(8) 0.60545(5) 0.0358(3) Uani 1 1 d .
C3 C -0.3496(3) 0.67260(10) 0.63948(5) 0.0435(3) Uani 1 1 d .
H3 H -0.4379 0.7222 0.6527 0.052 Uiso 1 1 calc R
C4 C -0.4145(3) 0.58636(10) 0.65378(6) 0.0495(3) Uani 1 1 d .
H4 H -0.5477 0.5772 0.6773 0.059 Uiso 1 1 calc R
C5 C -0.2881(3) 0.51365(10) 0.63434(6) 0.0510(4) Uani 1 1 d .
H5 H -0.3348 0.4553 0.6446 0.061 Uiso 1 1 calc R
C6 C -0.0926(3) 0.52575(9) 0.59973(6) 0.0477(3) Uani 1 1 d .
H6 H -0.0082 0.4757 0.5859 0.057 Uiso 1 1 calc R
C7 C 0.5101(3) 0.62960(10) 0.48279(5) 0.0454(3) Uani 1 1 d .
H7A H 0.4321 0.6613 0.4531 0.068 Uiso 1 1 calc R
H7B H 0.6063 0.5800 0.4688 0.068 Uiso 1 1 calc R
H7C H 0.6171 0.6705 0.5024 0.068 Uiso 1 1 calc R
C11 C 0.1559(2) 0.75333(8) 0.55180(4) 0.0340(3) Uani 1 1 d .
C12 C -0.0502(2) 0.76934(8) 0.58460(4) 0.0348(3) Uani 1 1 d .
C13 C -0.1337(3) 0.85492(9) 0.59383(5) 0.0410(3) Uani 1 1 d .
H13 H -0.2743 0.8646 0.6151 0.049 Uiso 1 1 calc R
C14 C -0.0089(3) 0.92661(9) 0.57156(5) 0.0454(3) Uani 1 1 d .
H14 H -0.0645 0.9855 0.5778 0.054 Uiso 1 1 calc R
C15 C 0.1951(3) 0.91254(9) 0.54049(5) 0.0436(3) Uani 1 1 d .
H15 H 0.2801 0.9619 0.5260 0.052 Uiso 1 1 calc R
C16 C 0.2771(2) 0.82633(9) 0.53031(5) 0.0390(3) Uani 1 1 d .
H16 H 0.4164 0.8174 0.5086 0.047 Uiso 1 1 calc R
O1A O 0.15592(17) 0.61289(6) 0.80091(4) 0.0425(2) Uani 1 1 d .
B1A B 0.3062(3) 0.68340(9) 0.80512(6) 0.0358(3) Uani 1 1 d .
C1A C 0.5120(2) 0.69092(8) 0.84903(5) 0.0368(3) Uani 1 1 d .
C2A C 0.6519(2) 0.76677(8) 0.83653(5) 0.0347(3) Uani 1 1 d .
C3A C 0.8547(2) 0.79008(9) 0.86669(5) 0.0407(3) Uani 1 1 d .
H3A H 0.9496 0.8406 0.8575 0.049 Uiso 1 1 calc R
C4A C 0.9165(3) 0.73787(10) 0.91072(5) 0.0461(3) Uani 1 1 d .
H4A H 1.0533 0.7536 0.9321 0.055 Uiso 1 1 calc R
C5A C 0.7804(3) 0.66302(10) 0.92378(5) 0.0471(3) Uani 1 1 d .
H5A H 0.8248 0.6280 0.9539 0.056 Uiso 1 1 calc R
C6A C 0.5796(3) 0.63920(9) 0.89288(5) 0.0431(3) Uani 1 1 d .
H6A H 0.4883 0.5876 0.9017 0.052 Uiso 1 1 calc R
C7A C -0.0211(3) 0.60581(10) 0.75855(6) 0.0471(3) Uani 1 1 d .
H7A1 H -0.1333 0.6564 0.7602 0.071 Uiso 1 1 calc R
H7A2 H -0.1129 0.5503 0.7626 0.071 Uiso 1 1 calc R
H7A3 H 0.0622 0.6059 0.7240 0.071 Uiso 1 1 calc R
C11A C 0.3421(2) 0.76796(8) 0.76845(5) 0.0339(3) Uani 1 1 d .
C12A C 0.5515(2) 0.81248(8) 0.78840(5) 0.0334(3) Uani 1 1 d .
C13A C 0.6407(3) 0.88854(8) 0.76402(5) 0.0393(3) Uani 1 1 d .
H13A H 0.7829 0.9170 0.7774 0.047 Uiso 1 1 calc R
C14A C 0.5187(3) 0.92261(9) 0.71946(5) 0.0444(3) Uani 1 1 d .
H14A H 0.5779 0.9748 0.7024 0.053 Uiso 1 1 calc R
C15A C 0.3120(3) 0.88094(9) 0.69990(5) 0.0454(3) Uani 1 1 d .
H15A H 0.2294 0.9051 0.6698 0.054 Uiso 1 1 calc R
C16A C 0.2238(3) 0.80387(9) 0.72391(5) 0.0406(3) Uani 1 1 d .
H16A H 0.0825 0.7756 0.7099 0.049 Uiso 1 1 calc R

loop_
_atom_site_aniso_label
_atom_site_aniso_U_11
_atom_site_aniso_U_22
_atom_site_aniso_U_33
_atom_site_aniso_U_23
_atom_site_aniso_U_13
_atom_site_aniso_U_12
O1 0.0474(6) 0.0385(5) 0.0466(5) 0.0004(4) 0.0138(4) 0.0033(4)
B1 0.0393(8) 0.0365(7) 0.0349(7) 0.0004(5) 0.0011(6) 0.0032(6)
C1 0.0399(7) 0.0368(7) 0.0384(6) 0.0020(5) 0.0028(5) 0.0011(5)
C2 0.0349(7) 0.0393(6) 0.0331(6) 0.0003(5) -0.0003(5) 0.0008(5)
C3 0.0388(7) 0.0489(8) 0.0427(7) 0.0004(6) 0.0063(6) 0.0037(6)
C4 0.0418(8) 0.0574(9) 0.0495(8) 0.0062(6) 0.0107(6) -0.0039(6)
C5 0.0524(9) 0.0461(8) 0.0547(8) 0.0079(6) 0.0101(7) -0.0081(6)
C6 0.0527(9) 0.0374(7) 0.0529(8) 0.0033(6) 0.0114(7) 0.0001(6)
C7 0.0445(8) 0.0466(8) 0.0453(7) 0.0024(6) 0.0134(6) 0.0044(6)
C11 0.0349(6) 0.0369(6) 0.0302(6) 0.0015(5) -0.0025(5) 0.0011(5)
C12 0.0359(7) 0.0374(6) 0.0311(6) 0.0000(5) -0.0035(5) 0.0018(5)
C13 0.0417(7) 0.0405(7) 0.0406(6) -0.0015(5) -0.0004(6) 0.0061(6)
C14 0.0549(9) 0.0349(7) 0.0462(7) -0.0002(5) -0.0068(6) 0.0068(6)
C15 0.0511(8) 0.0382(7) 0.0415(7) 0.0061(5) -0.0050(6) -0.0042(6)
C16 0.0407(7) 0.0408(7) 0.0354(6) 0.0030(5) -0.0008(5) -0.0012(6)
O1A 0.0402(5) 0.0358(5) 0.0516(5) -0.0030(4) 0.0046(4) -0.0045(4)
B1A 0.0349(8) 0.0325(7) 0.0401(7) -0.0039(5) 0.0083(6) 0.0030(6)
C1A 0.0373(7) 0.0347(6) 0.0383(6) -0.0020(5) 0.0064(5) 0.0030(5)
C2A 0.0353(6) 0.0342(6) 0.0347(6) -0.0061(5) 0.0070(5) 0.0040(5)
C3A 0.0397(7) 0.0428(7) 0.0396(7) -0.0079(5) 0.0046(5) 0.0000(6)
C4A 0.0403(8) 0.0593(9) 0.0389(7) -0.0098(6) -0.0031(6) 0.0075(6)
C5A 0.0498(9) 0.0523(8) 0.0392(7) 0.0027(6) 0.0019(6) 0.0117(7)
C6A 0.0466(8) 0.0407(7) 0.0422(7) 0.0038(5) 0.0069(6) 0.0042(6)
C7A 0.0393(8) 0.0449(8) 0.0573(8) -0.0118(6) 0.0035(6) -0.0069(6)
C11A 0.0333(6) 0.0322(6) 0.0362(6) -0.0055(5) 0.0067(5) 0.0034(5)
C12A 0.0346(7) 0.0299(6) 0.0357(6) -0.0054(5) 0.0068(5) 0.0038(5)
C13A 0.0406(7) 0.0333(6) 0.0442(7) -0.0040(5) 0.0082(6) -0.0014(5)
C14A 0.0550(9) 0.0337(7) 0.0447(7) 0.0027(5) 0.0108(6) 0.0033(6)
C15A 0.0513(9) 0.0430(7) 0.0419(7) 0.0028(6) 0.0004(6) 0.0078(6)
C16A 0.0392(7) 0.0418(7) 0.0408(6) -0.0034(5) 0.0002(5) 0.0041(6)

loop_
_atom_type_symbol
_atom_type_description
_atom_type_scat_dispersion_real
_atom_type_scat_dispersion_imag
_atom_type_scat_source
C C 0.0033 0.0016 'International Tables Vol C Tables 4.2.6.8 and 6.1.1.4'
H H 0.0000 0.0000 'International Tables Vol C Tables 4.2.6.8 and 6.1.1.4'
B B 0.0013 0.0007 'International Tables Vol C Tables 4.2.6.8 and 6.1.1.4'
O O 0.0106 0.0060 'International Tables Vol C Tables 4.2.6.8 and 6.1.1.4'

loop_
_geom_angle_atom_site_label_1
_geom_angle_atom_site_label_2
_geom_angle_atom_site_label_3
_geom_angle
B1 O1 C7 123.34(11)
O1 B1 C1 123.03(12)
O1 B1 C11 132.28(12)
C1 B1 C11 104.49(11)
C6 C1 C2 119.32(12)
C6 C1 B1 133.17(12)
C2 C1 B1 107.47(11)
C3 C2 C1 120.96(12)
C3 C2 C12 128.46(12)
C1 C2 C12 110.58(11)
C2 C3 C4 118.59(13)
C2 C3 H3 120.7
C4 C3 H3 120.7
C5 C4 C3 121.07(13)
C5 C4 H4 119.5
C3 C4 H4 119.5
C4 C5 C6 120.25(13)
C4 C5 H5 119.9
C6 C5 H5 119.9
C1 C6 C5 119.79(13)
C1 C6 H6 120.1
C5 C6 H6 120.1
O1 C7 H7A 109.5
O1 C7 H7B 109.5
H7A C7 H7B 109.5
O1 C7 H7C 109.5
H7A C7 H7C 109.5
H7B C7 H7C 109.5
C16 C11 C12 118.18(11)
C16 C11 B1 135.62(12)
C12 C11 B1 106.16(11)
C13 C12 C11 121.21(12)
C13 C12 C2 127.62(12)
C11 C12 C2 111.16(10)
C12 C13 C14 119.19(13)
C12 C13 H13 120.4
C14 C13 H13 120.4
C15 C14 C13 120.47(12)
C15 C14 H14 119.8
C13 C14 H14 119.8
C14 C15 C16 120.50(13)
C14 C15 H15 119.8
C16 C15 H15 119.8
C11 C16 C15 120.42(12)
C11 C16 H16 119.8
C15 C16 H16 119.8
B1A O1A C7A 121.81(11)
O1A B1A C1A 123.20(12)
O1A B1A C11A 131.74(12)
C1A B1A C11A 104.83(10)
C6A C1A C2A 118.80(12)
C6A C1A B1A 134.12(12)
C2A C1A B1A 107.04(10)
C3A C2A C1A 121.36(12)
C3A C2A C12A 128.05(12)
C1A C2A C12A 110.59(11)
C2A C3A C4A 118.66(13)
C2A C3A H3A 120.7
C4A C3A H3A 120.7
C5A C4A C3A 120.84(13)
C5A C4A H4A 119.6
C3A C4A H4A 119.6
C4A C5A C6A 120.22(12)
C4A C5A H5A 119.9
C6A C5A H5A 119.9
C5A C6A C1A 120.10(13)
C5A C6A H6A 119.9
C1A C6A H6A 119.9
O1A C7A H7A1 109.5
O1A C7A H7A2 109.5
H7A1 C7A H7A2 109.5
O1A C7A H7A3 109.5
H7A1 C7A H7A3 109.5
H7A2 C7A H7A3 109.5
C16A C11A C12A 118.12(11)
C16A C11A B1A 135.70(12)
C12A C11A B1A 106.16(11)
C13A C12A C11A 121.45(12)
C13A C12A C2A 127.26(12)
C11A C12A C2A 111.28(11)
C12A C13A C14A 119.00(13)
C12A C13A H13A 120.5
C14A C13A H13A 120.5
C15A C14A C13A 120.41(13)
C15A C14A H14A 119.8
C13A C14A H14A 119.8
C14A C15A C16A 120.69(13)
C14A C15A H15A 119.7
C16A C15A H15A 119.7
C15A C16A C11A 120.31(13)
C15A C16A H16A 119.8
C11A C16A H16A 119.8

loop_
_geom_bond_atom_site_label_1
_geom_bond_atom_site_label_2
_geom_bond_distance
O1 B1 1.3418(17)
O1 C7 1.4371(16)
B1 C1 1.5718(19)
B1 C11 1.5873(19)
C1 C6 1.3878(18)
C1 C2 1.4095(18)
C2 C3 1.3889(18)
C2 C12 1.4889(17)
C3 C4 1.392(2)
C3 H3 0.9500
C4 C5 1.384(2)
C4 H4 0.9500
C5 C6 1.393(2)
C5 H5 0.9500
C6 H6 0.9500
C7 H7A 0.9800
C7 H7B 0.9800
C7 H7C 0.9800
C11 C16 1.3923(17)
C11 C12 1.4210(17)
C12 C13 1.3853(17)
C13 C14 1.394(2)
C13 H13 0.9500
C14 C15 1.382(2)
C14 H14 0.9500
C15 C16 1.3956(19)
C15 H15 0.9500
C16 H16 0.9500
O1A B1A 1.3468(17)
O1A C7A 1.4385(17)
B1A C1A 1.576(2)
B1A C11A 1.5801(18)
C1A C6A 1.3935(18)
C1A C2A 1.4107(18)
C2A C3A 1.3865(19)
C2A C12A 1.4899(17)
C3A C4A 1.3929(19)
C3A H3A 0.9500
C4A C5A 1.390(2)
C4A H4A 0.9500
C5A C6A 1.390(2)
C5A H5A 0.9500
C6A H6A 0.9500
C7A H7A1 0.9800
C7A H7A2 0.9800
C7A H7A3 0.9800
C11A C16A 1.3955(18)
C11A C12A 1.4186(18)
C12A C13A 1.3864(17)
C13A C14A 1.3951(19)
C13A H13A 0.9500
C14A C15A 1.383(2)
C14A H14A 0.9500
C15A C16A 1.3926(19)
C15A H15A 0.9500
C16A H16A 0.9500

loop_
_geom_torsion_atom_site_label_1
_geom_torsion_atom_site_label_2
_geom_torsion_atom_site_label_3
_geom_torsion_atom_site_label_4
_geom_torsion
C7 O1 B1 C1 178.43(12)
C7 O1 B1 C11 4.3(2)
O1 B1 C1 C6 4.8(2)
C11 B1 C1 C6 -179.67(14)
O1 B1 C1 C2 -173.00(12)
C11 B1 C1 C2 2.53(14)
C6 C1 C2 C3 0.94(19)
B1 C1 C2 C3 179.10(12)
C6 C1 C2 C12 -178.83(12)
B1 C1 C2 C12 -0.67(14)
C1 C2 C3 C4 0.14(19)
C12 C2 C3 C4 179.87(13)
C2 C3 C4 C5 -0.5(2)
C3 C4 C5 C6 -0.2(2)
C2 C1 C6 C5 -1.6(2)
B1 C1 C6 C5 -179.23(14)
C4 C5 C6 C1 1.3(2)
O1 B1 C11 C16 -6.5(3)
C1 B1 C11 C16 178.55(13)
O1 B1 C11 C12 171.42(14)
C1 B1 C11 C12 -3.52(13)
C16 C11 C12 C13 1.88(17)
B1 C11 C12 C13 -176.49(11)
C16 C11 C12 C2 -178.34(10)
B1 C11 C12 C2 3.30(13)
C3 C2 C12 C13 -1.7(2)
C1 C2 C12 C13 178.01(12)
C3 C2 C12 C11 178.49(12)
C1 C2 C12 C11 -1.76(14)
C11 C12 C13 C14 -1.66(19)
C2 C12 C13 C14 178.60(12)
C12 C13 C14 C15 0.2(2)
C13 C14 C15 C16 0.9(2)
C12 C11 C16 C15 -0.68(18)
B1 C11 C16 C15 177.07(13)
C14 C15 C16 C11 -0.70(19)
C7A O1A B1A C1A -176.46(11)
C7A O1A B1A C11A -3.0(2)
O1A B1A C1A C6A -5.5(2)
C11A B1A C1A C6A 179.53(13)
O1A B1A C1A C2A 172.01(11)
C11A B1A C1A C2A -2.93(13)
C6A C1A C2A C3A 0.44(18)
B1A C1A C2A C3A -177.55(11)
C6A C1A C2A C12A 179.66(11)
B1A C1A C2A C12A 1.67(13)
C1A C2A C3A C4A -1.24(18)
C12A C2A C3A C4A 179.68(11)
C2A C3A C4A C5A 1.04(19)
C3A C4A C5A C6A 0.0(2)
C4A C5A C6A C1A -0.8(2)
C2A C1A C6A C5A 0.59(19)
B1A C1A C6A C5A 177.91(13)
O1A B1A C11A C16A 7.5(2)
C1A B1A C11A C16A -178.18(13)
O1A B1A C11A C12A -171.18(13)
C1A B1A C11A C12A 3.14(12)
C16A C11A C12A C13A -1.31(17)
B1A C11A C12A C13A 177.65(11)
C16A C11A C12A C2A 178.75(10)
B1A C11A C12A C2A -2.29(13)
C3A C2A C12A C13A -0.4(2)
C1A C2A C12A C13A -179.52(11)
C3A C2A C12A C11A 179.58(12)
C1A C2A C12A C11A 0.42(13)
C11A C12A C13A C14A 1.14(18)
C2A C12A C13A C14A -178.93(11)
C12A C13A C14A C15A -0.12(19)
C13A C14A C15A C16A -0.7(2)
C14A C15A C16A C11A 0.5(2)
C12A C11A C16A C15A 0.46(18)
B1A C11A C16A C15A -178.11(13)
